data_4034803
loop_
_publ_author_name
'Scholl, Katie'
'Dillashaw, John'
'Timpy, Evan'
'Lam, Yu-Hong'
'DeRatt, Lindsey'
'Benton, Tyler R.'
'Powell, Jacqueline P.'
'Houk, K. N.'
'Morgan, Jeremy B.'

_publ_section_title
;
 Quinine-Promoted, Enantioselective Boron-Tethered Diels-Alder Reaction by
 Anomeric Control of Transition-State Conformation.
;
_journal_issue 10
_journal_name_full 'The Journal of organic chemistry'
_journal_page_first 5756
_journal_page_last 5765
_journal_paper_doi 10.1021/acs.joc.8b00938
_journal_volume 83
_journal_year 2018
_chemical_absolute_configuration ad
_chemical_formula_moiety 'C14 H18 O2'
_chemical_formula_sum 'C14 H18 O2'
_chemical_formula_weight 218.28
_space_group_crystal_system trigonal
_space_group_IT_number 144
_space_group_name_Hall 'P 31'
_space_group_name_H-M_alt 'P 31'
_atom_sites_solution_hydrogens mixed
_atom_sites_solution_primary direct
_audit_creation_date 2016-02-18
_audit_creation_method 'APEX3 v2015.5-2'
_cell_angle_alpha 90
_cell_angle_beta 90
_cell_angle_gamma 120
_cell_formula_units_Z 3
_cell_length_a 13.5592(3)
_cell_length_b 13.5592(3)
_cell_length_c 5.6888(2)
_cell_measurement_reflns_used 4717
_cell_measurement_temperature 173(2)
_cell_measurement_theta_max 69.485
_cell_measurement_theta_min 3.764
_cell_volume 905.77(4)
_computing_cell_refinement 'SAINT v8.34A (Bruker, 2013)'
_computing_data_collection 'APEX2 v2014.11 (Bruker, 2014)'
_computing_data_reduction 'SAINT v8.34A (Bruker, 2013)'
_computing_molecular_graphics 'Olex2 (Dolomanov et al., 2009)'
_computing_publication_material 'Olex2 (Dolomanov et al., 2009)'
_computing_structure_refinement 'XL (Sheldrick, 2008)'
_computing_structure_solution 'XT (Sheldrick, 2015)'
_diffrn_ambient_temperature 173(2)
_diffrn_measured_fraction_theta_full 0.990
_diffrn_measured_fraction_theta_max 0.973
_diffrn_measurement_device_type 'Bruker APEX-II CCD'
_diffrn_measurement_method '\w scans with a narrow frame width'
_diffrn_radiation_monochromator graphite
_diffrn_radiation_type CuK\a
_diffrn_radiation_wavelength 1.54178
_diffrn_reflns_av_R_equivalents 0.0172
_diffrn_reflns_av_unetI/netI 0.0193
_diffrn_reflns_Laue_measured_fraction_full 0.990
_diffrn_reflns_Laue_measured_fraction_max 0.973
_diffrn_reflns_limit_h_max 15
_diffrn_reflns_limit_h_min -16
_diffrn_reflns_limit_k_max 16
_diffrn_reflns_limit_k_min -13
_diffrn_reflns_limit_l_max 6
_diffrn_reflns_limit_l_min -5
_diffrn_reflns_number 4928
_diffrn_reflns_point_group_measured_fraction_full 0.885
_diffrn_reflns_point_group_measured_fraction_max 0.863
_diffrn_reflns_theta_full 67.679
_diffrn_reflns_theta_max 69.480
_diffrn_reflns_theta_min 3.764
_diffrn_source 'sealed tube'
_diffrn_standards_number 0
_exptl_absorpt_coefficient_mu 0.622
_exptl_absorpt_correction_T_max 0.7532
_exptl_absorpt_correction_T_min 0.6643
_exptl_absorpt_correction_type multi-scan
_exptl_absorpt_process_details
'SADABS-2014/5 (Bruker,2014/5) was used for absorption correction. wR2(int) was 0.1142 before and 0.0268 after correction. The Ratio of minimum to maximum transmission is 0.8820. The \l/2 correction factor is Not present.'
_exptl_crystal_colour colourless
_exptl_crystal_colour_primary colourless
_exptl_crystal_density_diffrn 1.201
_exptl_crystal_description needle
_exptl_crystal_F_000 354
_exptl_crystal_recrystallization_method
'The material was recrystallised from a mixture of ethyl acetate and heptane by vapor diffusion'
_exptl_crystal_size_max 1.066
_exptl_crystal_size_mid 0.161
_exptl_crystal_size_min 0.155
_refine_diff_density_max 0.123
_refine_diff_density_min -0.165
_refine_diff_density_rms 0.037
_refine_ls_abs_structure_details
;
 Flack x determined using 838 quotients [(I+)-(I-)]/[(I+)+(I-)]
 (Parsons, Flack and Wagner, Acta Cryst. B69 (2013) 249-259).
;
_refine_ls_abs_structure_Flack 0.09(5)
_refine_ls_extinction_method none
_refine_ls_goodness_of_fit_ref 1.070
_refine_ls_hydrogen_treatment mixed
_refine_ls_matrix_type full
_refine_ls_number_parameters 155
_refine_ls_number_reflns 1967
_refine_ls_number_restraints 3
_refine_ls_restrained_S_all 1.075
_refine_ls_R_factor_all 0.0280
_refine_ls_R_factor_gt 0.0279
_refine_ls_shift/su_max 0.001
_refine_ls_shift/su_mean 0.000
_refine_ls_structure_factor_coef Fsqd
_refine_ls_weighting_details 'w=1/[\s^2^(Fo^2^)+(0.0406P)^2^+0.1444P] where P=(Fo^2^+2Fc^2^)/3'
_refine_ls_weighting_scheme calc
_refine_ls_wR_factor_gt 0.0727
_refine_ls_wR_factor_ref 0.0728
_reflns_Friedel_coverage 0.774
_reflns_Friedel_fraction_full 0.780
_reflns_Friedel_fraction_max 0.753
_reflns_number_gt 1953
_reflns_number_total 1967
_reflns_threshold_expression 'I > 2\s(I)'
_cod_data_source_file jo8b00938_si_001.cif
_cod_data_source_block morgan01
_cod_original_cell_volume 905.77(5)
_cod_database_code 4034803
_shelx_space_group_comment
;
The symmetry employed for this shelxl refinement is uniquely defined
by the following loop, which should always be used as a source of
symmetry information in preference to the above space-group names.
They are only intended as comments.
;
_shelx_estimated_absorpt_t_max 0.910
_shelx_estimated_absorpt_t_min 0.557
_olex2_refinement_description
;
1. Fixed Uiso
 At 1.2 times of:
  All C(H) groups, All C(H,H) groups
 At 1.5 times of:
  All C(H,H,H) groups
2. Restrained distances
 O1-H1
 0.975 with sigma of 0.02
 O2-H2
 0.975 with sigma of 0.02
3. Uiso/Uaniso restraints and constraints
Uiso(H14) = Uiso(H13) = Uiso(H12) = Uiso(H11) = Uiso(H10)
4.a Ternary CH refined with riding coordinates:
 C6(H6), C1(H1A), C2(H2A), C5(H5)
4.b Secondary CH2 refined with riding coordinates:
 C7(H7A,H7B)
4.c Aromatic/amide H refined with riding coordinates:
 C10(H10), C14(H14), C11(H11), C12(H12), C13(H13), C4(H4), C3(H3)
4.d Idealised Me refined as rotating group:
 C8(H8A,H8B,H8C)
;
_shelx_shelxl_version_number 2014/7
_olex2_diffrn_ambient_temperature_device 'Oxford Cryosystems'
_olex2_exptl_crystal_mounting_method 'The crystal was mounted on a loop with paratone oil'
_olex2_submission_original_sample_id morgan01
_olex2_submission_special_instructions 'No special instructions were received'

loop_
_space_group_symop_operation_xyz
'x, y, z'
'-y, x-y, z+1/3'
'-x+y, -x, z+2/3'

loop_
_atom_site_label
_atom_site_type_symbol
_atom_site_fract_x
_atom_site_fract_y
_atom_site_fract_z
_atom_site_U_iso_or_equiv
_atom_site_adp_type
_atom_site_occupancy
_atom_site_site_symmetry_order
_atom_site_calc_flag
_atom_site_refinement_flags_posn
O1 O 0.45879(12) 0.66564(12) 0.5331(2) 0.0278(3) Uani 1 1 d D
O2 O 0.27262(13) 0.51035(14) 0.7677(3) 0.0361(4) Uani 1 1 d D
C10 C 0.76440(17) 0.78339(17) 0.2385(3) 0.0260(4) Uani 1 1 d .
H10 H 0.7584 0.7309 0.1147 0.027(2) Uiso 1 1 calc R
C6 C 0.60078(15) 0.61624(16) 0.4395(3) 0.0224(4) Uani 1 1 d .
H6 H 0.5693 0.5949 0.2768 0.027 Uiso 1 1 calc R
C14 C 0.70361(15) 0.81877(16) 0.6069(3) 0.0243(4) Uani 1 1 d .
H14 H 0.6548 0.7918 0.7454 0.027(2) Uiso 1 1 calc R
C9 C 0.69119(15) 0.74189(15) 0.4313(3) 0.0219(4) Uani 1 1 d .
C1 C 0.50070(15) 0.59127(15) 0.5994(3) 0.0223(4) Uani 1 1 d .
H1A H 0.5280 0.6076 0.7658 0.027 Uiso 1 1 calc R
C11 C 0.84565(16) 0.89793(17) 0.2193(4) 0.0272(4) Uani 1 1 d .
H11 H 0.8960 0.9250 0.0831 0.027(2) Uiso 1 1 calc R
C12 C 0.85543(15) 0.97392(16) 0.3929(4) 0.0270(4) Uani 1 1 d .
H12 H 0.9113 1.0547 0.3784 0.027(2) Uiso 1 1 calc R
C13 C 0.78466(17) 0.93348(17) 0.5875(4) 0.0274(4) Uani 1 1 d .
H13 H 0.7918 0.9861 0.7120 0.027(2) Uiso 1 1 calc R
C4 C 0.55819(19) 0.41753(18) 0.5341(4) 0.0336(5) Uani 1 1 d .
H4 H 0.5782 0.3597 0.5272 0.040 Uiso 1 1 calc R
C2 C 0.40495(16) 0.46713(17) 0.5804(4) 0.0267(4) Uani 1 1 d .
H2A H 0.3634 0.4589 0.4300 0.032 Uiso 1 1 calc R
C5 C 0.65169(16) 0.53916(16) 0.5013(4) 0.0273(4) Uani 1 1 d .
H5 H 0.6984 0.5408 0.3637 0.033 Uiso 1 1 calc R
C7 C 0.32032(17) 0.43762(18) 0.7814(4) 0.0318(5) Uani 1 1 d .
H7A H 0.2592 0.3570 0.7691 0.038 Uiso 1 1 calc R
H7B H 0.3595 0.4483 0.9340 0.038 Uiso 1 1 calc R
C3 C 0.45010(18) 0.38605(16) 0.5720(4) 0.0346(5) Uani 1 1 d .
H3 H 0.3978 0.3073 0.5953 0.042 Uiso 1 1 calc R
C8 C 0.7295(2) 0.57722(19) 0.7169(5) 0.0394(5) Uani 1 1 d .
H8A H 0.7918 0.6555 0.6938 0.059 Uiso 1 1 calc GR
H8B H 0.7611 0.5267 0.7384 0.059 Uiso 1 1 calc GR
H8C H 0.6856 0.5739 0.8565 0.059 Uiso 1 1 calc GR
H1 H 0.392(2) 0.637(3) 0.613(5) 0.050(8) Uiso 1 1 d D
H2 H 0.246(3) 0.517(3) 0.910(4) 0.059(9) Uiso 1 1 d D

loop_
_atom_site_aniso_label
_atom_site_aniso_U_11
_atom_site_aniso_U_22
_atom_site_aniso_U_33
_atom_site_aniso_U_23
_atom_site_aniso_U_13
_atom_site_aniso_U_12
O1 0.0223(7) 0.0288(7) 0.0347(8) 0.0073(6) 0.0057(6) 0.0147(6)
O2 0.0305(7) 0.0400(8) 0.0361(9) 0.0056(6) 0.0122(6) 0.0165(7)
C10 0.0247(9) 0.0281(9) 0.0269(11) -0.0014(8) 0.0016(7) 0.0144(8)
C6 0.0211(9) 0.0217(9) 0.0228(10) -0.0019(7) -0.0003(7) 0.0095(7)
C14 0.0222(9) 0.0272(9) 0.0255(10) 0.0007(8) 0.0019(7) 0.0139(8)
C9 0.0176(8) 0.0237(9) 0.0257(10) 0.0015(7) -0.0007(7) 0.0113(7)
C1 0.0221(9) 0.0216(9) 0.0232(9) 0.0015(7) 0.0006(7) 0.0108(7)
C11 0.0226(9) 0.0311(10) 0.0282(11) 0.0051(8) 0.0039(8) 0.0137(8)
C12 0.0203(9) 0.0229(9) 0.0366(12) 0.0038(8) -0.0024(8) 0.0099(8)
C13 0.0229(9) 0.0254(10) 0.0339(11) -0.0050(8) -0.0024(8) 0.0121(8)
C4 0.0369(11) 0.0221(9) 0.0442(13) -0.0023(9) -0.0016(9) 0.0165(9)
C2 0.0237(9) 0.0250(9) 0.0274(11) 0.0010(7) 0.0003(8) 0.0092(8)
C5 0.0252(9) 0.0233(9) 0.0347(11) -0.0020(8) 0.0019(8) 0.0132(8)
C7 0.0256(9) 0.0289(10) 0.0336(11) 0.0065(8) 0.0049(8) 0.0082(8)
C3 0.0323(11) 0.0194(9) 0.0455(12) 0.0003(9) 0.0022(9) 0.0080(8)
C8 0.0367(11) 0.0301(11) 0.0546(15) -0.0024(10) -0.0122(10) 0.0191(9)

loop_
_atom_type_symbol
_atom_type_description
_atom_type_scat_dispersion_real
_atom_type_scat_dispersion_imag
_atom_type_scat_source
C C 0.0181 0.0091 'International Tables Vol C Tables 4.2.6.8 and 6.1.1.4'
H H 0.0000 0.0000 'International Tables Vol C Tables 4.2.6.8 and 6.1.1.4'
O O 0.0492 0.0322 'International Tables Vol C Tables 4.2.6.8 and 6.1.1.4'

loop_
_geom_angle_atom_site_label_1
_geom_angle_atom_site_label_2
_geom_angle_atom_site_label_3
_geom_angle
C1 O1 H1 103.5(19)
C7 O2 H2 111(2)
C9 C10 H10 119.3
C11 C10 H10 119.3
C11 C10 C9 121.31(18)
C9 C6 H6 106.5
C9 C6 C1 113.33(15)
C9 C6 C5 112.31(14)
C1 C6 H6 106.5
C1 C6 C5 111.19(15)
C5 C6 H6 106.5
C9 C14 H14 119.6
C13 C14 H14 119.6
C13 C14 C9 120.86(18)
C10 C9 C6 119.20(17)
C14 C9 C10 117.84(17)
C14 C9 C6 122.95(17)
O1 C1 C6 107.99(15)
O1 C1 H1A 109.0
O1 C1 C2 109.77(15)
C6 C1 H1A 109.0
C6 C1 C2 111.92(16)
C2 C1 H1A 109.0
C10 C11 H11 119.9
C12 C11 C10 120.24(18)
C12 C11 H11 119.9
C11 C12 H12 120.5
C11 C12 C13 119.04(17)
C13 C12 H12 120.5
C14 C13 H13 119.7
C12 C13 C14 120.68(18)
C12 C13 H13 119.7
C5 C4 H4 117.9
C3 C4 H4 117.9
C3 C4 C5 124.27(19)
C1 C2 H2A 107.7
C7 C2 C1 110.42(16)
C7 C2 H2A 107.7
C3 C2 C1 112.01(15)
C3 C2 H2A 107.7
C3 C2 C7 111.13(17)
C6 C5 H5 107.3
C4 C5 C6 110.52(16)
C4 C5 H5 107.3
C4 C5 C8 109.31(18)
C8 C5 C6 114.72(16)
C8 C5 H5 107.3
O2 C7 C2 108.65(16)
O2 C7 H7A 110.0
O2 C7 H7B 110.0
C2 C7 H7A 110.0
C2 C7 H7B 110.0
H7A C7 H7B 108.3
C4 C3 C2 124.04(18)
C4 C3 H3 118.0
C2 C3 H3 118.0
C5 C8 H8A 109.5
C5 C8 H8B 109.5
C5 C8 H8C 109.5
H8A C8 H8B 109.5
H8A C8 H8C 109.5
H8B C8 H8C 109.5

loop_
_geom_bond_atom_site_label_1
_geom_bond_atom_site_label_2
_geom_bond_distance
O1 C1 1.434(2)
O1 H1 0.91(2)
O2 C7 1.426(3)
O2 H2 0.91(2)
C10 H10 0.9750
C10 C9 1.395(3)
C10 C11 1.388(3)
C6 H6 1.0000
C6 C9 1.523(2)
C6 C1 1.524(3)
C6 C5 1.553(3)
C14 H14 0.9750
C14 C9 1.392(3)
C14 C13 1.389(3)
C1 H1A 1.0000
C1 C2 1.531(2)
C11 H11 0.9750
C11 C12 1.385(3)
C12 H12 0.9750
C12 C13 1.386(3)
C13 H13 0.9750
C4 H4 0.9500
C4 C5 1.507(3)
C4 C3 1.323(3)
C2 H2A 1.0000
C2 C7 1.525(3)
C2 C3 1.503(3)
C5 H5 1.0000
C5 C8 1.530(3)
C7 H7A 0.9900
C7 H7B 0.9900
C3 H3 0.9500
C8 H8A 0.9800
C8 H8B 0.9800
C8 H8C 0.9800

loop_
_geom_hbond_atom_site_label_D
_geom_hbond_atom_site_label_H
_geom_hbond_atom_site_label_A
_geom_hbond_distance_DH
_geom_hbond_distance_HA
_geom_hbond_distance_DA
_geom_hbond_angle_DHA
_geom_hbond_site_symmetry_A
O1 H1 O2 0.91(2) 1.89(3) 2.697(2) 147(3) .
O2 H2 O1 0.91(2) 1.81(2) 2.717(2) 175(3) 3_565

loop_
_geom_torsion_atom_site_label_1
_geom_torsion_atom_site_label_2
_geom_torsion_atom_site_label_3
_geom_torsion_atom_site_label_4
_geom_torsion
O1 C1 C2 C7 -73.7(2)
O1 C1 C2 C3 161.86(17)
C10 C11 C12 C13 1.3(3)
C6 C1 C2 C7 166.38(16)
C6 C1 C2 C3 42.0(2)
C9 C10 C11 C12 -0.1(3)
C9 C6 C1 O1 52.1(2)
C9 C6 C1 C2 173.00(15)
C9 C6 C5 C4 173.68(17)
C9 C6 C5 C8 49.6(2)
C9 C14 C13 C12 -0.3(3)
C1 C6 C9 C10 -157.45(17)
C1 C6 C9 C14 21.6(2)
C1 C6 C5 C4 45.5(2)
C1 C6 C5 C8 -78.6(2)
C1 C2 C7 O2 60.3(2)
C1 C2 C3 C4 -13.7(3)
C11 C10 C9 C6 177.84(17)
C11 C10 C9 C14 -1.2(3)
C11 C12 C13 C14 -1.1(3)
C13 C14 C9 C10 1.5(3)
C13 C14 C9 C6 -177.60(17)
C5 C6 C9 C10 75.5(2)
C5 C6 C9 C14 -105.5(2)
C5 C6 C1 O1 179.70(15)
C5 C6 C1 C2 -59.4(2)
C5 C4 C3 C2 1.9(4)
C7 C2 C3 C4 -137.7(2)
C3 C4 C5 C6 -17.8(3)
C3 C4 C5 C8 109.3(3)
C3 C2 C7 O2 -174.73(17)
